data_7120856
loop_
_publ_author_name
'Liu, Naifang'
'Huang, Shengli'
'Liu, Xiaogang'
'Luo, He-Kuan'
'Hor, T. S. Andy'

_publ_section_title
;
 Self-assembled [2]Catenane in Trapezodial Metallacycles with
 [Cp*Ir]-Corner
;
_journal_name_full 'Chemical Communications'
_journal_paper_doi 10.1039/C7CC08009C
_journal_year 2017
_chemical_formula_sum 'C74 H64 F12 Ir2 N8 O17 S4'
_chemical_formula_weight 2077.97
_space_group_crystal_system trigonal
_space_group_IT_number 148
_space_group_name_Hall '-R 3'
_space_group_name_H-M_alt 'R -3 :H'
_symmetry_space_group_name_Hall '-R 3'
_symmetry_space_group_name_H-M 'R -3 :H'
_atom_sites_solution_hydrogens geom
_audit_creation_method SHELXL-2014/7
_audit_update_record
;
2017-10-17 deposited with the CCDC.
2017-11-07 downloaded from the CCDC.
;
_cell_angle_alpha 90
_cell_angle_beta 90
_cell_angle_gamma 120
_cell_formula_units_Z 18
_cell_length_a 27.7386(6)
_cell_length_b 27.7386(6)
_cell_length_c 54.2411(13)
_cell_measurement_reflns_used 9919
_cell_measurement_temperature 100(2)
_cell_measurement_theta_max 68.27
_cell_measurement_theta_min 2.46
_cell_volume 36143.3(14)
_computing_cell_refinement 'Bruker SAINT'
_computing_data_collection 'Bruker APEX2'
_computing_data_reduction 'Bruker SAINT'
_computing_molecular_graphics 'Bruker SHELXTL'
_computing_publication_material 'Bruker SHELXTL'
_computing_structure_refinement 'SHELXL-2014/7 (Sheldrick, 2014)'
_computing_structure_solution 'SHELXS-97 (Sheldrick 2008)'
_diffrn_ambient_temperature 100(2)
_diffrn_measured_fraction_theta_full 0.986
_diffrn_measured_fraction_theta_max 0.985
_diffrn_measurement_device_type 'Bruker APEX-II CCD'
_diffrn_measurement_method '\f and \w scans'
_diffrn_radiation_type CuK\a
_diffrn_radiation_wavelength 1.54178
_diffrn_reflns_av_R_equivalents 0.0452
_diffrn_reflns_av_unetI/netI 0.0323
_diffrn_reflns_Laue_measured_fraction_full 0.986
_diffrn_reflns_Laue_measured_fraction_max 0.985
_diffrn_reflns_limit_h_max 33
_diffrn_reflns_limit_h_min -31
_diffrn_reflns_limit_k_max 33
_diffrn_reflns_limit_k_min -33
_diffrn_reflns_limit_l_max 64
_diffrn_reflns_limit_l_min -65
_diffrn_reflns_number 73472
_diffrn_reflns_point_group_measured_fraction_full 0.986
_diffrn_reflns_point_group_measured_fraction_max 0.985
_diffrn_reflns_theta_full 67.679
_diffrn_reflns_theta_max 68.279
_diffrn_reflns_theta_min 2.011
_exptl_absorpt_coefficient_mu 8.163
_exptl_absorpt_correction_type multi-scan
_exptl_absorpt_process_details sadabs
_exptl_crystal_colour orange
_exptl_crystal_density_diffrn 1.718
_exptl_crystal_description plate
_exptl_crystal_F_000 18468
_exptl_crystal_size_max 0.250
_exptl_crystal_size_mid 0.220
_exptl_crystal_size_min 0.180
_exptl_transmission_factor_max 0.7531
_exptl_transmission_factor_min 0.5512
_refine_diff_density_max 4.954
_refine_diff_density_min -2.738
_refine_diff_density_rms 0.156
_refine_ls_extinction_method none
_refine_ls_goodness_of_fit_ref 0.955
_refine_ls_hydrogen_treatment constr
_refine_ls_matrix_type full
_refine_ls_number_parameters 1276
_refine_ls_number_reflns 14517
_refine_ls_number_restraints 431
_refine_ls_restrained_S_all 0.954
_refine_ls_R_factor_all 0.0729
_refine_ls_R_factor_gt 0.0631
_refine_ls_shift/su_max 0.004
_refine_ls_shift/su_mean 0.000
_refine_ls_structure_factor_coef Fsqd
_refine_ls_weighting_details 'w=1/[\s^2^(Fo^2^)+(0.1074P)^2^+969.8610P] where P=(Fo^2^+2Fc^2^)/3'
_refine_ls_weighting_scheme calc
_refine_ls_wR_factor_gt 0.1697
_refine_ls_wR_factor_ref 0.1825
_reflns_Friedel_coverage 0.000
_reflns_number_gt 12454
_reflns_number_total 14517
_reflns_threshold_expression 'I > 2\s(I)'
_cod_data_source_file c7cc08009c2.cif
_cod_data_source_block h654_a_sq
_cod_original_cell_volume 36143.3(18)
_cod_database_code 7120856
_shelx_shelxl_version_number 2014/7
_shelx_space_group_comment
; 
The symmetry employed for this shelxl refinement is uniquely defined 
by the following loop, which should always be used as a source of 
symmetry information in preference to the above space-group names. 
They are only intended as comments. 
;
_shelx_estimated_absorpt_t_min 0.235
_shelx_estimated_absorpt_t_max 0.321

loop_
_space_group_symop_operation_xyz
'x, y, z'
'-y, x-y, z'
'-x+y, -x, z'
'x+2/3, y+1/3, z+1/3'
'-y+2/3, x-y+1/3, z+1/3'
'-x+y+2/3, -x+1/3, z+1/3'
'x+1/3, y+2/3, z+2/3'
'-y+1/3, x-y+2/3, z+2/3'
'-x+y+1/3, -x+2/3, z+2/3'
'-x, -y, -z'
'y, -x+y, -z'
'x-y, x, -z'
'-x+2/3, -y+1/3, -z+1/3'
'y+2/3, -x+y+1/3, -z+1/3'
'x-y+2/3, x+1/3, -z+1/3'
'-x+1/3, -y+2/3, -z+2/3'
'y+1/3, -x+y+2/3, -z+2/3'
'x-y+1/3, x+2/3, -z+2/3'

loop_
_atom_site_label
_atom_site_type_symbol
_atom_site_fract_x
_atom_site_fract_y
_atom_site_fract_z
_atom_site_U_iso_or_equiv
_atom_site_adp_type
_atom_site_occupancy
_atom_site_site_symmetry_order
_atom_site_calc_flag
_atom_site_refinement_flags_posn
_atom_site_refinement_flags_adp
_atom_site_refinement_flags_occupancy
_atom_site_disorder_assembly
_atom_site_disorder_group
Ir1 Ir 0.90792(2) 0.48113(2) 0.39935(2) 0.04006(12) Uani 1 1 d . . . . .
Ir2 Ir 0.94455(2) 0.78106(2) 0.58667(2) 0.04794(13) Uani 1 1 d . . . . .
N1 N 0.8635(3) 0.5141(3) 0.41720(11) 0.0386(13) Uani 1 1 d . . . . .
N2 N 0.9677(3) 0.5403(3) 0.42350(11) 0.0385(13) Uani 1 1 d . . . . .
N3 N 0.9893(2) 0.6658(2) 0.48946(10) 0.0344(12) Uani 1 1 d . . . . .
N4 N 0.9944(3) 0.7640(3) 0.56339(13) 0.0483(16) Uani 1 1 d . . . . .
N5 N 0.8893(3) 0.7365(3) 0.55719(13) 0.0433(14) Uani 1 1 d . . . . .
N6 N 0.8772(2) 0.6364(2) 0.48299(11) 0.0350(12) Uani 1 1 d . . . . .
N7 N 0.8839(3) 0.4253(3) 0.42937(12) 0.0439(14) Uani 1 1 d . . . . .
N8 N 0.9206(3) 0.7035(3) 0.60345(13) 0.0483(16) Uani 1 1 d . . . . .
O1 O 0.7749(2) 0.2736(2) 0.48773(11) 0.0518(13) Uani 1 1 d . . . . .
O2 O 0.8615(2) 0.2949(2) 0.49902(11) 0.0490(13) Uani 1 1 d . . . . .
O3 O 0.8278(3) 0.5262(3) 0.65079(13) 0.0653(17) Uani 1 1 d . . . . .
O4 O 0.9154(3) 0.5437(3) 0.64847(15) 0.075(2) Uani 1 1 d . . . . .
O5 O 0.9651(12) 0.3500(8) 0.6033(5) 0.074(7) Uani 0.56(4) 1 d . U P A 1
O6 O 0.9648(13) 0.2657(10) 0.5948(4) 0.102(7) Uani 0.56(4) 1 d . U P A 1
O7 O 0.8797(7) 0.2664(8) 0.6002(4) 0.099(9) Uani 0.56(4) 1 d . U P A 1
O5' O 0.9880(16) 0.3439(16) 0.6036(8) 0.15(2) Uani 0.44(4) 1 d D U P A 2
O6' O 0.9231(18) 0.2458(8) 0.5946(4) 0.100(12) Uani 0.44(4) 1 d D U P A 2
O7' O 0.8922(19) 0.305(3) 0.6105(6) 0.21(2) Uani 0.44(4) 1 d D U P A 2
S1 S 0.93653(11) 0.29316(10) 0.60687(5) 0.0649(6) Uani 1 1 d D . . . .
F1 F 0.9033(5) 0.2292(3) 0.64592(18) 0.139(4) Uani 1 1 d . U . . .
F2 F 0.9887(5) 0.2890(7) 0.6449(2) 0.186(6) Uani 1 1 d . U . . .
F3 F 0.9344(7) 0.3137(5) 0.65320(18) 0.171(6) Uani 1 1 d . U . . .
F4 F 0.3899(3) 0.9032(3) 0.41033(14) 0.098(2) Uani 1 1 d . . . . .
F5 F 0.3838(5) 0.8525(4) 0.44093(15) 0.123(3) Uani 1 1 d . . . . .
F6 F 0.3130(4) 0.8369(4) 0.42057(18) 0.123(3) Uani 1 1 d . . . . .
C1 C 0.8101(3) 0.4980(3) 0.41376(14) 0.0440(17) Uani 1 1 d . . . . .
H1 H 0.7893 0.4695 0.4021 0.053 Uiso 1 1 calc R U . . .
C2 C 0.7840(3) 0.5215(4) 0.42671(14) 0.0455(17) Uani 1 1 d . . . . .
H2 H 0.7460 0.5098 0.4236 0.055 Uiso 1 1 calc R U . . .
C3 C 0.8133(3) 0.5620(3) 0.44414(14) 0.0416(16) Uani 1 1 d . . . . .
H3 H 0.7959 0.5789 0.4529 0.050 Uiso 1 1 calc R U . . .
C4 C 0.8687(3) 0.5778(3) 0.44872(12) 0.0340(14) Uani 1 1 d . . . . .
C5 C 0.8924(3) 0.5532(3) 0.43475(12) 0.0332(14) Uani 1 1 d . . . . .
C6 C 0.9500(3) 0.5681(3) 0.43791(12) 0.0329(14) Uani 1 1 d . . . . .
C7 C 0.9833(3) 0.6074(3) 0.45539(12) 0.0332(14) Uani 1 1 d . . . . .
C8 C 1.0384(3) 0.6195(3) 0.45767(13) 0.0381(15) Uani 1 1 d . . . . .
H8 H 1.0628 0.6464 0.4692 0.046 Uiso 1 1 calc R U . . .
C9 C 1.0566(3) 0.5916(3) 0.44278(14) 0.0426(17) Uani 1 1 d . . . . .
H9 H 1.0939 0.5990 0.4440 0.051 Uiso 1 1 calc R U . . .
C10 C 1.0201(3) 0.5525(3) 0.42587(14) 0.0435(17) Uani 1 1 d . . . . .
H10 H 1.0334 0.5339 0.4156 0.052 Uiso 1 1 calc R U . . .
C11 C 0.9583(3) 0.6311(3) 0.47128(12) 0.0327(14) Uani 1 1 d . . . . .
C12 C 0.9019(3) 0.6171(3) 0.46798(12) 0.0305(13) Uani 1 1 d . . . . .
C13 C 0.9076(3) 0.6693(3) 0.50150(13) 0.0342(14) Uani 1 1 d . . . . .
C14 C 0.9643(3) 0.6844(3) 0.50444(13) 0.0354(14) Uani 1 1 d . . . . .
C15 C 1.0471(3) 0.7779(4) 0.56729(18) 0.060(3) Uani 1 1 d . . . . .
H15 H 1.0653 0.7980 0.5818 0.072 Uiso 1 1 calc R U . . .
C16 C 1.0769(4) 0.7637(5) 0.55065(18) 0.062(2) Uani 1 1 d . . . . .
H16 H 1.1148 0.7752 0.5538 0.074 Uiso 1 1 calc R U . . .
C17 C 1.0514(3) 0.7335(4) 0.53001(16) 0.0496(19) Uani 1 1 d . . . . .
H17 H 1.0710 0.7231 0.5189 0.060 Uiso 1 1 calc R U . . .
C18 C 0.9961(3) 0.7182(3) 0.52558(14) 0.0386(15) Uani 1 1 d . . . . .
C19 C 0.9687(3) 0.7342(3) 0.54252(14) 0.0399(16) Uani 1 1 d . . . . .
C20 C 0.9119(3) 0.7193(3) 0.53916(15) 0.0401(16) Uani 1 1 d . . . . .
C21 C 0.8811(3) 0.6885(3) 0.51903(14) 0.0397(15) Uani 1 1 d . . . . .
C22 C 0.8258(3) 0.6751(3) 0.51732(17) 0.0474(19) Uani 1 1 d . . . . .
H22 H 0.8036 0.6542 0.5037 0.057 Uiso 1 1 calc R U . . .
C23 C 0.8038(4) 0.6927(4) 0.53556(19) 0.058(2) Uani 1 1 d . . . . .
H23 H 0.7661 0.6840 0.5345 0.069 Uiso 1 1 calc R U . . .
C24 C 0.8363(3) 0.7230(4) 0.55547(17) 0.051(2) Uani 1 1 d . . . . .
H24 H 0.8203 0.7344 0.5681 0.061 Uiso 1 1 calc R U . . .
C25 C 0.8304(3) 0.3937(3) 0.43454(16) 0.0472(18) Uani 1 1 d . . . . .
H25 H 0.8040 0.3987 0.4254 0.057 Uiso 1 1 calc R U . . .
C26 C 0.8114(3) 0.3533(4) 0.45284(16) 0.0499(19) Uani 1 1 d . . . . .
H26 H 0.7726 0.3314 0.4561 0.060 Uiso 1 1 calc R U . . .
C27 C 0.8487(3) 0.3451(3) 0.46612(15) 0.0440(17) Uani 1 1 d . . . . .
C28 C 0.9047(3) 0.3776(4) 0.46066(16) 0.0488(19) Uani 1 1 d . . . . .
H28 H 0.9317 0.3730 0.4695 0.059 Uiso 1 1 calc R U . . .
C29 C 0.9206(3) 0.4170(4) 0.44217(17) 0.0504(19) Uani 1 1 d . . . . .
H29 H 0.9591 0.4390 0.4383 0.060 Uiso 1 1 calc R U . . .
C30 C 0.8302(3) 0.3019(3) 0.48631(15) 0.0447(17) Uani 1 1 d . . . . .
C31 C 0.7517(4) 0.2356(4) 0.50876(17) 0.056(2) Uani 1 1 d . . . . .
H31A H 0.7706 0.2135 0.5104 0.068 Uiso 1 1 calc R U . . .
H31B H 0.7115 0.2095 0.5061 0.068 Uiso 1 1 calc R U . . .
C32 C 0.7599(3) 0.2690(3) 0.53190(16) 0.0494(19) Uani 1 1 d . . . . .
C33 C 0.7835(4) 0.2607(4) 0.55265(17) 0.053(2) Uani 1 1 d . . . . .
H33 H 0.7943 0.2331 0.5525 0.064 Uiso 1 1 calc R U . . .
C34 C 0.7914(4) 0.2915(4) 0.57342(17) 0.0504(19) Uani 1 1 d . . . . .
H34 H 0.8076 0.2846 0.5875 0.060 Uiso 1 1 calc R U . . .
C35 C 0.7766(3) 0.3329(3) 0.57479(15) 0.0431(17) Uani 1 1 d . . . . .
C36 C 0.7538(4) 0.3418(4) 0.55325(17) 0.053(2) Uani 1 1 d . . . . .
H36 H 0.7440 0.3700 0.5531 0.063 Uiso 1 1 calc R U . . .
C37 C 0.7457(4) 0.3103(4) 0.53249(18) 0.057(2) Uani 1 1 d . . . . .
H37 H 0.7299 0.3169 0.5182 0.069 Uiso 1 1 calc R U . . .
C38 C 0.7851(3) 0.3658(3) 0.59713(16) 0.0466(18) Uani 1 1 d . . . . .
C39 C 0.8256(4) 0.3747(4) 0.61471(16) 0.0510(19) Uani 1 1 d . . . . .
H39 H 0.8482 0.3582 0.6125 0.061 Uiso 1 1 calc R U . . .
C40 C 0.8331(4) 0.4072(4) 0.63525(16) 0.054(2) Uani 1 1 d . . . . .
H40 H 0.8608 0.4129 0.6470 0.065 Uiso 1 1 calc R U . . .
C41 C 0.8004(4) 0.4318(4) 0.63888(17) 0.056(2) Uani 1 1 d . . . . .
C42 C 0.7597(4) 0.4219(4) 0.62243(19) 0.062(2) Uani 1 1 d . . . . .
H42 H 0.7360 0.4369 0.6252 0.075 Uiso 1 1 calc R U . . .
C43 C 0.7524(4) 0.3903(4) 0.60178(19) 0.057(2) Uani 1 1 d . . . . .
H43 H 0.7243 0.3850 0.5903 0.068 Uiso 1 1 calc R U . . .
C44 C 0.8102(5) 0.4701(4) 0.66033(19) 0.067(3) Uani 1 1 d . . . . .
H44A H 0.7756 0.4563 0.6701 0.081 Uiso 1 1 calc R U . . .
H44B H 0.8395 0.4713 0.6712 0.081 Uiso 1 1 calc R U . . .
C45 C 0.8806(5) 0.5557(4) 0.64455(18) 0.060(2) Uani 1 1 d . . . . .
C46 C 0.9606(4) 0.6958(4) 0.61391(18) 0.056(2) Uani 1 1 d . . . . .
H46 H 0.9985 0.7236 0.6120 0.067 Uiso 1 1 calc R U . . .
C47 C 0.9472(4) 0.6483(4) 0.62728(19) 0.063(2) Uani 1 1 d . . . . .
H47 H 0.9760 0.6436 0.6342 0.076 Uiso 1 1 calc R U . . .
C48 C 0.8933(4) 0.6085(4) 0.63053(18) 0.056(2) Uani 1 1 d . . . . .
C49 C 0.8519(4) 0.6159(4) 0.62003(17) 0.057(2) Uani 1 1 d . . . . .
H49 H 0.8138 0.5883 0.6219 0.068 Uiso 1 1 calc R U . . .
C50 C 0.8669(4) 0.6640(4) 0.60685(16) 0.052(2) Uani 1 1 d . . . . .
H50 H 0.8385 0.6694 0.6000 0.063 Uiso 1 1 calc R U . . .
C51 C 0.9161(4) 0.5085(4) 0.36146(14) 0.055(2) Uani 1 1 d . . . . .
C52 C 0.9609(4) 0.4978(4) 0.36675(14) 0.052(2) Uani 1 1 d . . . . .
C53 C 0.9368(4) 0.4407(4) 0.37400(16) 0.056(2) Uani 1 1 d . . . . .
C54 C 0.8768(4) 0.4147(4) 0.37171(16) 0.054(2) Uani 1 1 d . . . . .
C55 C 0.8642(4) 0.4563(4) 0.36356(15) 0.055(2) Uani 1 1 d . . . . .
C56 C 0.9243(5) 0.5621(5) 0.35190(17) 0.071(3) Uani 1 1 d . . . . .
H56A H 0.9565 0.5929 0.3601 0.107 Uiso 1 1 calc R U . . .
H56B H 0.8910 0.5648 0.3552 0.107 Uiso 1 1 calc R U . . .
H56C H 0.9310 0.5642 0.3341 0.107 Uiso 1 1 calc R U . . .
C57 C 1.0216(4) 0.5384(5) 0.36439(18) 0.068(3) Uani 1 1 d . . . . .
H57A H 1.0429 0.5232 0.3723 0.102 Uiso 1 1 calc R U . . .
H57B H 1.0302 0.5735 0.3724 0.102 Uiso 1 1 calc R U . . .
H57C H 1.0316 0.5453 0.3469 0.102 Uiso 1 1 calc R U . . .
C58 C 0.9658(5) 0.4096(5) 0.3795(2) 0.074(3) Uani 1 1 d . . . . .
H58A H 0.9698 0.3928 0.3643 0.111 Uiso 1 1 calc R U . . .
H58B H 0.9443 0.3803 0.3915 0.111 Uiso 1 1 calc R U . . .
H58C H 1.0028 0.4352 0.3862 0.111 Uiso 1 1 calc R U . . .
C59 C 0.8359(5) 0.3552(4) 0.3761(2) 0.074(3) Uani 1 1 d . . . . .
H59A H 0.8325 0.3336 0.3613 0.111 Uiso 1 1 calc R U . . .
H59B H 0.7996 0.3512 0.3801 0.111 Uiso 1 1 calc R U . . .
H59C H 0.8484 0.3415 0.3899 0.111 Uiso 1 1 calc R U . . .
C60 C 0.8081(4) 0.4466(5) 0.35711(18) 0.071(3) Uani 1 1 d . . . . .
H60A H 0.8002 0.4356 0.3398 0.107 Uiso 1 1 calc R U . . .
H60B H 0.8068 0.4809 0.3598 0.107 Uiso 1 1 calc R U . . .
H60C H 0.7802 0.4169 0.3675 0.107 Uiso 1 1 calc R U . . .
C61 C 0.9110(6) 0.8298(6) 0.6024(3) 0.050(3) Uani 0.746(15) 1 d D U P B 1
C62 C 0.9401(7) 0.8185(6) 0.6217(3) 0.064(4) Uani 0.746(15) 1 d D U P B 1
C63 C 0.9956(6) 0.8404(6) 0.6147(3) 0.063(4) Uani 0.746(15) 1 d D U P B 1
C64 C 1.0032(8) 0.8697(6) 0.5919(3) 0.072(5) Uani 0.746(15) 1 d D U P B 1
C65 C 0.9502(9) 0.8610(6) 0.5833(3) 0.071(5) Uani 0.746(15) 1 d . U P B 1
C66 C 0.8527(6) 0.8161(6) 0.6044(3) 0.075(5) Uani 0.746(15) 1 d . U P B 1
H66A H 0.8299 0.7777 0.6102 0.113 Uiso 0.746(15) 1 calc R U P B 1
H66B H 0.8394 0.8200 0.5882 0.113 Uiso 0.746(15) 1 calc R U P B 1
H66C H 0.8499 0.8415 0.6161 0.113 Uiso 0.746(15) 1 calc R U P B 1
C67 C 0.9179(10) 0.7872(9) 0.6444(3) 0.096(6) Uani 0.746(15) 1 d . U P B 1
H67A H 0.9310 0.7605 0.6463 0.143 Uiso 0.746(15) 1 calc R U P B 1
H67B H 0.8771 0.7672 0.6438 0.143 Uiso 0.746(15) 1 calc R U P B 1
H67C H 0.9307 0.8129 0.6585 0.143 Uiso 0.746(15) 1 calc R U P B 1
C68 C 1.0423(9) 0.8446(10) 0.6300(4) 0.116(9) Uani 0.746(15) 1 d . U P B 1
H68A H 1.0318 0.8080 0.6370 0.175 Uiso 0.746(15) 1 calc R U P B 1
H68B H 1.0503 0.8712 0.6435 0.175 Uiso 0.746(15) 1 calc R U P B 1
H68C H 1.0756 0.8574 0.6197 0.175 Uiso 0.746(15) 1 calc R U P B 1
C69 C 1.0578(9) 0.9030(7) 0.5776(6) 0.132(10) Uani 0.746(15) 1 d . U P B 1
H69A H 1.0842 0.9347 0.5876 0.198 Uiso 0.746(15) 1 calc R U P B 1
H69B H 1.0506 0.9165 0.5621 0.198 Uiso 0.746(15) 1 calc R U P B 1
H69C H 1.0735 0.8790 0.5740 0.198 Uiso 0.746(15) 1 calc R U P B 1
C70 C 0.9357(14) 0.8842(9) 0.5625(5) 0.132(9) Uani 0.746(15) 1 d . U P B 1
H70A H 0.8954 0.8631 0.5599 0.198 Uiso 0.746(15) 1 calc R U P B 1
H70B H 0.9546 0.8818 0.5476 0.198 Uiso 0.746(15) 1 calc R U P B 1
H70C H 0.9474 0.9232 0.5658 0.198 Uiso 0.746(15) 1 calc R U P B 1
C71 C 0.9372(7) 0.2795(5) 0.6385(2) 0.095(4) Uani 1 1 d . . . . .
C72 C 0.3607(4) 0.8789(4) 0.4305(2) 0.071(3) Uani 1 1 d D . . . .
S2 S 0.3464(2) 0.9205(2) 0.44845(10) 0.0571(15) Uani 0.651(16) 1 d D U P C 1
O8 O 0.3284(10) 0.8895(11) 0.4724(4) 0.110(7) Uani 0.651(16) 1 d D U P C 1
O9 O 0.4049(5) 0.9637(5) 0.4555(2) 0.099(6) Uani 0.651(16) 1 d D U P C 1
O10 O 0.3138(9) 0.9343(9) 0.4339(3) 0.133(8) Uani 0.651(16) 1 d D U P C 1
S2' S 0.3692(8) 0.9294(6) 0.4562(3) 0.106(5) Uani 0.349(16) 1 d D U P C 2
O8' O 0.3176(13) 0.8894(15) 0.4700(7) 0.116(13) Uani 0.349(16) 1 d D U P C 2
O9' O 0.4143(12) 0.9346(14) 0.4693(5) 0.198(19) Uani 0.349(16) 1 d D U P C 2
O10' O 0.3594(17) 0.9678(13) 0.4439(7) 0.153(15) Uani 0.349(16) 1 d D U P C 2
S3 S 0.2148(3) 0.3589(2) 0.61312(15) 0.0621(17) Uani 0.570(13) 1 d D U P D 1
O11 O 0.2430(16) 0.3429(13) 0.6310(8) 0.090(9) Uani 0.570(13) 1 d . U P D 1
O12 O 0.1689(7) 0.3165(8) 0.6001(4) 0.103(6) Uani 0.570(13) 1 d D U P D 1
O13 O 0.2505(5) 0.4022(6) 0.5965(3) 0.052(3) Uani 0.570(13) 1 d . U P D 1
C73 C 0.1826(10) 0.3890(8) 0.6307(3) 0.070(5) Uani 0.570(13) 1 d . U P D 1
F7 F 0.2186(7) 0.4364(7) 0.6410(3) 0.084(4) Uani 0.570(13) 1 d . U P D 1
F8 F 0.1481(6) 0.3989(7) 0.6165(2) 0.074(4) Uani 0.570(13) 1 d . U P D 1
F9 F 0.1462(7) 0.3544(5) 0.65022(19) 0.089(4) Uani 0.570(13) 1 d . U P D 1
S3' S 0.2121(5) 0.3728(5) 0.62161(16) 0.081(3) Uani 0.430(13) 1 d D U P D 2
O11' O 0.225(2) 0.3329(18) 0.6316(11) 0.096(13) Uani 0.430(13) 1 d D U P D 2
O12' O 0.2285(13) 0.4201(11) 0.6360(6) 0.107(10) Uani 0.430(13) 1 d D U P D 2
O13' O 0.223(2) 0.381(2) 0.5960(4) 0.155(14) Uani 0.430(13) 1 d D U P D 2
C73' C 0.1407(9) 0.3370(11) 0.6145(5) 0.151(14) Uani 0.430(13) 1 d D U P D 2
F7' F 0.1329(14) 0.3012(12) 0.5965(5) 0.140(9) Uani 0.430(13) 1 d D U P D 2
F8' F 0.1159(12) 0.3664(11) 0.6119(5) 0.128(10) Uani 0.430(13) 1 d D U P D 2
F9' F 0.1137(11) 0.3094(19) 0.6340(6) 0.20(2) Uani 0.430(13) 1 d D U P D 2
C61' C 1.0038(9) 0.8621(8) 0.6028(4) 0.045(10) Uani 0.254(15) 1 d G U P B 2
C62' C 0.9751(9) 0.8715(8) 0.5836(4) 0.070(15) Uani 0.254(15) 1 d G U P B 2
C63' C 0.9179(9) 0.8442(9) 0.5898(5) 0.043(9) Uani 0.254(15) 1 d G U P B 2
C64' C 0.9113(9) 0.8180(9) 0.6129(5) 0.043(9) Uani 0.254(15) 1 d G U P B 2
C65' C 0.9643(10) 0.8291(9) 0.6210(4) 0.065(14) Uani 0.254(15) 1 d G U P B 2
C66' C 1.0654(12) 0.8836(13) 0.6039(7) 0.084(15) Uani 0.254(15) 1 d G U P B 2
H66D H 1.0848 0.9229 0.6088 0.126 Uiso 0.254(15) 1 calc R U P B 2
H66E H 1.0786 0.8799 0.5876 0.126 Uiso 0.254(15) 1 calc R U P B 2
H66F H 1.0730 0.8620 0.6160 0.126 Uiso 0.254(15) 1 calc R U P B 2
C67' C 1.0009(15) 0.9047(13) 0.5605(6) 0.12(2) Uani 0.254(15) 1 d G U P B 2
H67D H 0.9735 0.8903 0.5471 0.173 Uiso 0.254(15) 1 calc R U P B 2
H67E H 1.0332 0.9013 0.5559 0.173 Uiso 0.254(15) 1 calc R U P B 2
H67F H 1.0127 0.9439 0.5635 0.173 Uiso 0.254(15) 1 calc R U P B 2
C68' C 0.8722(14) 0.8432(14) 0.5745(7) 0.11(2) Uani 0.254(15) 1 d G U P B 2
H68D H 0.8518 0.8074 0.5659 0.168 Uiso 0.254(15) 1 calc R U P B 2
H68E H 0.8884 0.8734 0.5623 0.168 Uiso 0.254(15) 1 calc R U P B 2
H68F H 0.8466 0.8483 0.5852 0.168 Uiso 0.254(15) 1 calc R U P B 2
C69' C 0.8572(13) 0.7842(14) 0.6265(7) 0.15(3) Uani 0.254(15) 1 d G U P B 2
H69D H 0.8310 0.7965 0.6216 0.219 Uiso 0.254(15) 1 calc R U P B 2
H69E H 0.8640 0.7895 0.6443 0.219 Uiso 0.254(15) 1 calc R U P B 2
H69F H 0.8415 0.7447 0.6224 0.219 Uiso 0.254(15) 1 calc R U P B 2
C70' C 0.9767(17) 0.8092(14) 0.6447(6) 0.11(2) Uani 0.254(15) 1 d G U P B 2
H70D H 1.0089 0.8041 0.6423 0.170 Uiso 0.254(15) 1 calc R U P B 2
H70E H 0.9443 0.7737 0.6495 0.170 Uiso 0.254(15) 1 calc R U P B 2
H70F H 0.9849 0.8368 0.6577 0.170 Uiso 0.254(15) 1 calc R U P B 2
S4 S 0.3333 0.6667 0.59047(16) 0.0431(13) Uani 0.721(10) 3 d S T P E 1
O14 O 0.2839(3) 0.6691(4) 0.59644(17) 0.059(3) Uani 0.721(10) 1 d . . P E 1
C74 C 0.3333 0.6667 0.5567(4) 0.046(5) Uani 0.721(10) 3 d S T P E 1
F10 F 0.2890(3) 0.6205(3) 0.54758(14) 0.0537(19) Uani 0.721(10) 1 d . . P E 1
S4' S 0.3333 0.6667 0.6046(4) 0.044(3) Uani 0.279(10) 3 d S T P E 2
O14' O 0.2804(8) 0.6220(10) 0.5986(4) 0.059(7) Uani 0.279(10) 1 d . . P E 2
C74' C 0.3333 0.6667 0.6385(9) 0.049(12) Uani 0.279(10) 3 d S T P E 2
F10' F 0.2939(9) 0.6758(9) 0.6472(4) 0.067(6) Uani 0.279(10) 1 d . . P E 2
S5 S 0.0000 0.0000 0.37829(12) 0.127(3) Uani 1 3 d S T P . .
O15 O 0.0593(6) 0.0492(5) 0.3809(4) 0.201(9) Uani 1 1 d . U . . .
C75 C 0.0000 0.0000 0.3396(11) 0.18(2) Uani 1 3 d DS TU P . .
F11 F 0.0093(7) 0.0540(6) 0.3427(3) 0.240(9) Uani 1 1 d D U . . .
O16 O 0.3908(6) 0.8765(7) 0.5136(2) 0.157(6) Uani 1 1 d D . . . .

loop_
_atom_site_aniso_label
_atom_site_aniso_U_11
_atom_site_aniso_U_22
_atom_site_aniso_U_33
_atom_site_aniso_U_23
_atom_site_aniso_U_13
_atom_site_aniso_U_12
Ir1 0.03883(19) 0.04503(19) 0.03436(18) -0.00449(12) -0.00194(12) 0.01949(14)
Ir2 0.03857(19) 0.0408(2) 0.0624(2) -0.02328(15) -0.00580(15) 0.01832(15)
N1 0.044(3) 0.037(3) 0.031(3) -0.001(2) -0.004(2) 0.017(3)
N2 0.039(3) 0.044(3) 0.035(3) 0.005(3) 0.004(2) 0.023(3)
N3 0.031(3) 0.034(3) 0.034(3) -0.001(2) 0.001(2) 0.014(2)
N4 0.031(3) 0.047(4) 0.059(4) -0.024(3) -0.003(3) 0.013(3)
N5 0.038(3) 0.037(3) 0.054(4) -0.016(3) -0.007(3) 0.018(3)
N6 0.034(3) 0.034(3) 0.038(3) 0.000(2) -0.005(2) 0.018(2)
N7 0.040(3) 0.048(4) 0.042(3) -0.004(3) -0.002(3) 0.020(3)
N8 0.054(4) 0.044(4) 0.054(4) -0.016(3) -0.002(3) 0.030(3)
O1 0.039(3) 0.047(3) 0.055(3) -0.002(3) 0.007(2) 0.011(2)
O2 0.040(3) 0.049(3) 0.058(3) 0.009(3) 0.007(3) 0.021(3)
O3 0.074(4) 0.065(4) 0.061(4) -0.010(3) 0.009(3) 0.038(4)
O4 0.084(5) 0.084(5) 0.075(5) 0.001(4) 0.000(4) 0.055(4)
O5 0.129(17) 0.046(8) 0.039(8) 0.002(6) -0.012(11) 0.037(10)
O6 0.13(2) 0.052(11) 0.114(14) -0.012(9) -0.008(14) 0.040(13)
O7 0.068(9) 0.090(12) 0.117(14) 0.030(9) -0.038(8) 0.024(8)
O5' 0.15(3) 0.10(3) 0.059(15) 0.019(18) -0.03(2) -0.03(2)
O6' 0.16(3) 0.042(11) 0.072(12) -0.008(9) 0.002(15) 0.027(14)
O7' 0.26(5) 0.36(6) 0.16(3) -0.14(4) -0.11(3) 0.27(5)
S1 0.0764(16) 0.0503(12) 0.0661(14) 0.0019(10) -0.0253(12) 0.0303(12)
F1 0.160(9) 0.078(5) 0.119(7) 0.044(5) -0.028(6) 0.013(5)
F2 0.139(9) 0.275(17) 0.111(8) 0.049(9) -0.046(7) 0.078(10)
F3 0.292(17) 0.119(8) 0.088(6) 0.027(6) 0.082(8) 0.093(9)
F4 0.099(5) 0.104(5) 0.091(5) 0.024(4) 0.035(4) 0.049(4)
F5 0.213(10) 0.149(8) 0.087(5) -0.013(5) -0.020(6) 0.149(8)
F6 0.083(5) 0.118(7) 0.122(7) -0.002(5) -0.004(5) 0.015(5)
C1 0.048(4) 0.050(4) 0.035(4) -0.005(3) -0.013(3) 0.025(4)
C2 0.037(4) 0.061(5) 0.040(4) -0.004(3) -0.007(3) 0.025(4)
C3 0.039(4) 0.051(4) 0.040(4) -0.002(3) -0.004(3) 0.026(3)
C4 0.038(4) 0.040(4) 0.027(3) 0.002(3) -0.005(3) 0.021(3)
C5 0.035(3) 0.041(4) 0.026(3) 0.006(3) -0.002(3) 0.021(3)
C6 0.036(3) 0.035(3) 0.028(3) 0.005(3) 0.000(3) 0.018(3)
C7 0.033(3) 0.037(3) 0.031(3) 0.008(3) 0.003(3) 0.019(3)
C8 0.035(4) 0.043(4) 0.033(3) 0.000(3) -0.001(3) 0.017(3)
C9 0.032(4) 0.054(4) 0.039(4) -0.005(3) -0.002(3) 0.019(3)
C10 0.044(4) 0.047(4) 0.043(4) 0.001(3) 0.007(3) 0.025(4)
C11 0.032(3) 0.036(3) 0.029(3) 0.004(3) 0.000(3) 0.017(3)
C12 0.031(3) 0.030(3) 0.030(3) 0.004(2) 0.000(2) 0.015(3)
C13 0.033(3) 0.025(3) 0.044(4) 0.004(3) -0.004(3) 0.014(3)
C14 0.030(3) 0.029(3) 0.042(4) 0.003(3) 0.001(3) 0.012(3)
C15 0.033(4) 0.072(6) 0.064(5) -0.036(5) -0.008(4) 0.019(4)
C16 0.034(4) 0.083(7) 0.063(5) -0.025(5) -0.009(4) 0.025(4)
C17 0.035(4) 0.053(5) 0.052(4) -0.017(4) 0.001(3) 0.015(4)
C18 0.029(3) 0.033(3) 0.048(4) -0.006(3) -0.001(3) 0.011(3)
C19 0.037(4) 0.031(3) 0.045(4) -0.011(3) -0.003(3) 0.011(3)
C20 0.037(4) 0.031(3) 0.053(4) -0.008(3) 0.001(3) 0.017(3)
C21 0.043(4) 0.032(3) 0.047(4) 0.000(3) -0.002(3) 0.022(3)
C22 0.039(4) 0.045(4) 0.064(5) -0.020(4) -0.012(4) 0.026(3)
C23 0.045(4) 0.060(5) 0.078(6) -0.025(5) -0.010(4) 0.033(4)
C24 0.039(4) 0.051(5) 0.067(5) -0.023(4) -0.006(4) 0.027(4)
C25 0.035(4) 0.042(4) 0.057(5) -0.004(4) -0.009(3) 0.014(3)
C26 0.035(4) 0.049(4) 0.057(5) -0.003(4) 0.002(3) 0.015(3)
C27 0.038(4) 0.041(4) 0.048(4) -0.003(3) 0.007(3) 0.016(3)
C28 0.036(4) 0.053(5) 0.058(5) 0.014(4) 0.003(3) 0.023(4)
C29 0.034(4) 0.055(5) 0.060(5) 0.011(4) 0.009(3) 0.021(4)
C30 0.037(4) 0.039(4) 0.049(4) -0.004(3) 0.005(3) 0.012(3)
C31 0.045(5) 0.041(4) 0.064(5) 0.000(4) 0.013(4) 0.008(4)
C32 0.040(4) 0.044(4) 0.057(5) 0.007(4) 0.012(4) 0.015(3)
C33 0.062(5) 0.041(4) 0.062(5) 0.008(4) 0.015(4) 0.030(4)
C34 0.057(5) 0.048(4) 0.055(5) 0.010(4) 0.010(4) 0.033(4)
C35 0.039(4) 0.043(4) 0.049(4) 0.005(3) 0.011(3) 0.022(3)
C36 0.050(5) 0.056(5) 0.062(5) 0.001(4) 0.003(4) 0.034(4)
C37 0.048(5) 0.069(6) 0.057(5) 0.001(4) 0.002(4) 0.031(4)
C38 0.048(4) 0.041(4) 0.056(5) 0.011(3) 0.013(4) 0.026(4)
C39 0.059(5) 0.053(5) 0.049(4) 0.006(4) 0.005(4) 0.035(4)
C40 0.062(5) 0.057(5) 0.045(4) 0.007(4) 0.006(4) 0.031(4)
C41 0.066(6) 0.055(5) 0.054(5) 0.001(4) 0.011(4) 0.036(5)
C42 0.060(5) 0.070(6) 0.071(6) -0.009(5) 0.003(5) 0.044(5)
C43 0.052(5) 0.056(5) 0.070(6) -0.001(4) 0.002(4) 0.034(4)
C44 0.087(7) 0.068(6) 0.055(5) 0.000(5) 0.013(5) 0.045(6)
C45 0.073(6) 0.065(6) 0.053(5) -0.010(4) 0.000(4) 0.041(5)
C46 0.045(4) 0.057(5) 0.073(6) -0.027(4) -0.007(4) 0.032(4)
C47 0.069(6) 0.072(6) 0.063(6) -0.014(5) -0.005(5) 0.046(5)
C48 0.058(5) 0.060(5) 0.059(5) -0.018(4) 0.000(4) 0.036(5)
C49 0.058(5) 0.061(5) 0.055(5) -0.015(4) 0.001(4) 0.031(4)
C50 0.046(4) 0.056(5) 0.051(5) -0.019(4) -0.002(4) 0.023(4)
C51 0.065(5) 0.065(5) 0.029(4) -0.010(4) -0.007(4) 0.028(4)
C52 0.052(5) 0.061(5) 0.033(4) -0.010(3) 0.005(3) 0.021(4)
C53 0.061(5) 0.061(5) 0.047(4) -0.015(4) 0.008(4) 0.032(4)
C54 0.049(5) 0.058(5) 0.045(4) -0.015(4) 0.001(4) 0.019(4)
C55 0.056(5) 0.063(5) 0.034(4) -0.012(4) -0.004(3) 0.020(4)
C56 0.101(8) 0.072(7) 0.041(5) 0.000(4) -0.005(5) 0.044(6)
C57 0.055(5) 0.079(7) 0.047(5) -0.009(5) 0.003(4) 0.016(5)
C58 0.079(7) 0.078(7) 0.078(7) -0.010(6) 0.011(6) 0.048(6)
C59 0.071(7) 0.055(6) 0.071(6) -0.015(5) 0.010(5) 0.013(5)
C60 0.059(6) 0.110(9) 0.046(5) -0.021(5) -0.013(4) 0.043(6)
C61 0.065(7) 0.043(7) 0.049(8) -0.014(6) -0.010(6) 0.032(6)
C62 0.070(10) 0.058(7) 0.073(9) -0.032(6) -0.009(7) 0.039(7)
C63 0.054(7) 0.058(8) 0.078(9) -0.034(7) -0.003(7) 0.028(6)
C64 0.076(10) 0.036(6) 0.086(12) -0.032(7) 0.007(9) 0.015(6)
C65 0.076(11) 0.028(6) 0.084(10) -0.012(6) 0.010(8) 0.007(7)
C66 0.054(7) 0.063(8) 0.117(12) -0.050(8) -0.009(7) 0.036(6)
C67 0.149(17) 0.111(13) 0.069(9) -0.021(9) 0.002(10) 0.097(13)
C68 0.104(13) 0.143(17) 0.131(16) -0.107(14) -0.070(12) 0.083(13)
C69 0.097(14) 0.042(8) 0.21(2) -0.017(11) 0.054(15) -0.003(8)
C70 0.21(3) 0.085(13) 0.135(17) 0.006(12) 0.033(17) 0.100(16)
C71 0.125(12) 0.062(7) 0.071(7) 0.014(6) 0.011(8) 0.026(7)
C72 0.054(6) 0.068(6) 0.084(7) 0.023(6) 0.012(5) 0.025(5)
S2 0.054(3) 0.048(2) 0.072(3) 0.0027(18) 0.008(2) 0.028(2)
O8 0.102(11) 0.087(11) 0.157(15) 0.058(10) 0.089(11) 0.061(9)
O9 0.091(10) 0.043(6) 0.083(8) 0.006(6) 0.032(7) -0.026(7)
O10 0.187(18) 0.21(2) 0.113(12) -0.063(12) -0.061(12) 0.180(18)
S2' 0.103(10) 0.090(8) 0.132(10) 0.007(7) 0.046(7) 0.052(8)
O8' 0.12(2) 0.082(18) 0.14(2) 0.008(17) 0.106(16) 0.045(15)
O9' 0.20(2) 0.20(3) 0.28(3) 0.005(18) -0.064(17) 0.16(2)
O10' 0.18(2) 0.13(2) 0.18(2) 0.027(16) 0.001(17) 0.100(18)
S3 0.080(3) 0.054(3) 0.069(5) 0.002(3) 0.010(3) 0.046(2)
O11 0.11(3) 0.099(13) 0.094(13) 0.006(11) -0.001(15) 0.078(16)
O12 0.081(10) 0.123(13) 0.123(12) -0.065(10) -0.011(9) 0.064(10)
O13 0.055(7) 0.057(7) 0.051(7) 0.000(5) 0.005(5) 0.034(6)
C73 0.100(13) 0.062(10) 0.051(8) 0.004(7) 0.003(9) 0.043(10)
F7 0.104(11) 0.068(9) 0.088(9) -0.014(7) 0.010(7) 0.049(7)
F8 0.087(8) 0.100(9) 0.066(7) 0.032(6) 0.028(6) 0.071(8)
F9 0.169(13) 0.077(7) 0.045(5) 0.002(5) -0.013(7) 0.080(8)
S3' 0.126(7) 0.101(7) 0.044(4) -0.005(4) -0.002(4) 0.077(6)
O11' 0.08(3) 0.13(2) 0.093(18) 0.030(16) -0.019(18) 0.07(2)
O12' 0.089(18) 0.084(19) 0.15(3) -0.037(17) -0.016(17) 0.046(14)
O13' 0.22(4) 0.21(3) 0.064(16) 0.02(2) 0.01(2) 0.13(3)
C73' 0.150(16) 0.149(16) 0.155(17) -0.002(10) -0.004(10) 0.076(10)
F7' 0.147(16) 0.119(14) 0.168(16) -0.028(12) -0.018(13) 0.077(13)
F8' 0.13(2) 0.104(17) 0.18(2) -0.033(16) -0.065(18) 0.089(16)
F9' 0.13(2) 0.39(5) 0.15(2) 0.16(3) 0.085(19) 0.19(3)
C61' 0.032(14) 0.030(16) 0.049(18) -0.020(14) -0.009(14) -0.001(11)
C62' 0.07(2) 0.06(2) 0.07(2) -0.021(15) -0.039(17) 0.031(17)
C63' 0.053(16) 0.036(15) 0.066(18) -0.022(13) -0.016(14) 0.040(13)
C64' 0.046(16) 0.025(13) 0.048(18) -0.017(13) -0.002(14) 0.009(11)
C65' 0.064(17) 0.065(16) 0.072(17) -0.018(9) 0.009(10) 0.038(11)
C66' 0.07(2) 0.07(2) 0.13(3) -0.05(2) -0.02(2) 0.047(19)
C67' 0.16(4) 0.07(2) 0.11(3) -0.04(2) -0.02(3) 0.05(3)
C68' 0.11(3) 0.10(3) 0.15(4) -0.02(3) -0.03(3) 0.08(3)
C69' 0.13(4) 0.13(4) 0.14(4) -0.05(3) 0.05(3) 0.03(3)
C70' 0.14(4) 0.09(3) 0.09(3) -0.04(2) -0.02(3) 0.04(3)
S4 0.0330(16) 0.0330(16) 0.063(4) 0.000 0.000 0.0165(8)
O14 0.045(5) 0.073(6) 0.067(5) -0.015(5) -0.001(4) 0.034(4)
C74 0.030(5) 0.030(5) 0.078(14) 0.000 0.000 0.015(3)
F10 0.045(4) 0.039(3) 0.075(5) -0.009(3) -0.004(3) 0.020(3)
S4' 0.039(5) 0.039(5) 0.055(9) 0.000 0.000 0.019(2)
O14' 0.029(10) 0.065(15) 0.069(14) -0.011(11) -0.006(9) 0.013(10)
C74' 0.051(18) 0.051(18) 0.04(3) 0.000 0.000 0.026(9)
F10' 0.071(13) 0.062(12) 0.065(12) -0.010(9) 0.009(10) 0.032(10)
S5 0.157(5) 0.157(5) 0.066(3) 0.000 0.000 0.078(2)
O15 0.158(12) 0.117(9) 0.33(2) -0.133(12) -0.177(14) 0.073(9)
C75 0.087(12) 0.087(12) 0.37(6) 0.000 0.000 0.044(6)
F11 0.234(16) 0.210(15) 0.271(18) 0.172(14) 0.038(14) 0.107(14)
O16 0.155(12) 0.234(17) 0.101(8) -0.035(10) -0.009(8) 0.110(12)

loop_
_atom_type_symbol
_atom_type_description
_atom_type_scat_dispersion_real
_atom_type_scat_dispersion_imag
_atom_type_scat_source
C C 0.0181 0.0091 'International Tables Vol C Tables 4.2.6.8 and 6.1.1.4'
H H 0.0000 0.0000 'International Tables Vol C Tables 4.2.6.8 and 6.1.1.4'
O O 0.0492 0.0322 'International Tables Vol C Tables 4.2.6.8 and 6.1.1.4'
F F 0.0727 0.0534 'International Tables Vol C Tables 4.2.6.8 and 6.1.1.4'
S S 0.3331 0.5567 'International Tables Vol C Tables 4.2.6.8 and 6.1.1.4'
Ir Ir -4.7710 6.5667 'International Tables Vol C Tables 4.2.6.8 and 6.1.1.4'
N N 0.0311 0.0180 'International Tables Vol C Tables 4.2.6.8 and 6.1.1.4'

loop_
_geom_angle_atom_site_label_1
_geom_angle_atom_site_label_2
_geom_angle_atom_site_label_3
_geom_angle
_geom_angle_site_symmetry_1
_geom_angle_site_symmetry_3
N1 Ir1 N2 77.3(2) . .
N1 Ir1 N7 85.7(2) . .
N2 Ir1 N7 85.9(2) . .
N1 Ir1 C51 105.4(3) . .
N2 Ir1 C51 114.5(3) . .
N7 Ir1 C51 158.3(3) . .
N1 Ir1 C53 165.2(3) . .
N2 Ir1 C53 116.6(3) . .
N7 Ir1 C53 100.0(3) . .
C51 Ir1 C53 65.0(4) . .
N1 Ir1 C54 127.6(3) . .
N2 Ir1 C54 155.0(3) . .
N7 Ir1 C54 93.7(3) . .
C51 Ir1 C54 64.7(4) . .
C53 Ir1 C54 38.9(3) . .
N1 Ir1 C52 139.1(3) . .
N2 Ir1 C52 98.8(3) . .
N7 Ir1 C52 135.1(3) . .
C51 Ir1 C52 38.7(4) . .
C53 Ir1 C52 38.3(4) . .
C54 Ir1 C52 64.3(3) . .
N1 Ir1 C55 101.0(3) . .
N2 Ir1 C55 152.3(3) . .
N7 Ir1 C55 121.7(3) . .
C51 Ir1 C55 38.7(3) . .
C53 Ir1 C55 64.4(4) . .
C54 Ir1 C55 38.0(4) . .
C52 Ir1 C55 64.1(3) . .
N4 Ir2 N8 86.3(3) . .
N4 Ir2 N5 77.3(2) . .
N8 Ir2 N5 87.9(3) . .
N4 Ir2 C65 117.8(5) . .
N8 Ir2 C65 155.5(5) . .
N5 Ir2 C65 101.2(6) . .
N4 Ir2 C61 156.7(5) . .
N8 Ir2 C61 116.9(5) . .
N5 Ir2 C61 104.4(4) . .
C65 Ir2 C61 38.9(6) . .
N4 Ir2 C63 109.9(4) . .
N8 Ir2 C63 103.0(5) . .
N5 Ir2 C63 167.1(4) . .
C65 Ir2 C63 66.0(7) . .
C61 Ir2 C63 64.6(5) . .
N4 Ir2 C64 97.4(5) . .
N8 Ir2 C64 140.2(6) . .
N5 Ir2 C64 131.7(6) . .
C65 Ir2 C64 38.9(8) . .
C61 Ir2 C64 63.7(6) . .
C63 Ir2 C64 38.6(5) . .
N4 Ir2 C65' 131.0(7) . .
N8 Ir2 C65' 96.2(6) . .
N5 Ir2 C65' 151.5(7) . .
N4 Ir2 C62 145.9(5) . .
N8 Ir2 C62 92.6(4) . .
N5 Ir2 C62 136.8(5) . .
C65 Ir2 C62 65.1(6) . .
C61 Ir2 C62 38.8(4) . .
C63 Ir2 C62 37.3(4) . .
C64 Ir2 C62 62.8(6) . .
N4 Ir2 C61' 103.4(6) . .
N8 Ir2 C61' 124.3(7) . .
N5 Ir2 C61' 147.8(7) . .
C65' Ir2 C61' 37.6(4) . .
N4 Ir2 C64' 166.0(6) . .
N8 Ir2 C64' 101.7(7) . .
N5 Ir2 C64' 114.0(6) . .
C65' Ir2 C64' 37.5(4) . .
C61' Ir2 C64' 62.6(6) . .
N4 Ir2 C62' 106.8(6) . .
N8 Ir2 C62' 158.8(6) . .
N5 Ir2 C62' 110.9(6) . .
C65' Ir2 C62' 62.6(6) . .
C61' Ir2 C62' 37.4(4) . .
C64' Ir2 C62' 62.3(6) . .
C1 N1 C5 118.7(6) . .
C1 N1 Ir1 125.9(5) . .
C5 N1 Ir1 115.3(5) . .
C10 N2 C6 117.7(7) . .
C10 N2 Ir1 126.6(5) . .
C6 N2 Ir1 115.7(5) . .
C14 N3 C11 117.1(6) . .
C15 N4 C19 118.0(7) . .
C15 N4 Ir2 126.4(5) . .
C19 N4 Ir2 115.6(5) . .
C24 N5 C20 119.2(7) . .
C24 N5 Ir2 126.1(5) . .
C20 N5 Ir2 114.7(5) . .
C13 N6 C12 117.2(6) . .
C25 N7 C29 118.1(7) . .
C25 N7 Ir1 119.3(6) . .
C29 N7 Ir1 122.3(5) . .
C50 N8 C46 118.3(8) . .
C50 N8 Ir2 122.9(6) . .
C46 N8 Ir2 118.4(6) . .
C30 O1 C31 115.5(7) . .
C45 O3 C44 115.1(8) . .
O5 S1 O7 114.6(12) . .
O6' S1 O5' 123(3) . .
O6' S1 O7' 116(2) . .
O5' S1 O7' 110(3) . .
O5 S1 O6 112.0(14) . .
O7 S1 O6 110.7(13) . .
O6' S1 C71 107.4(11) . .
O5 S1 C71 108.8(12) . .
O7 S1 C71 105.5(10) . .
O5' S1 C71 102.7(17) . .
O7' S1 C71 90.9(17) . .
O6 S1 C71 104.7(10) . .
N1 C1 C2 121.9(7) . .
N1 C1 H1 119.1 . .
C2 C1 H1 119.1 . .
C3 C2 C1 119.8(7) . .
C3 C2 H2 120.1 . .
C1 C2 H2 120.1 . .
C2 C3 C4 119.1(7) . .
C2 C3 H3 120.4 . .
C4 C3 H3 120.4 . .
C5 C4 C3 117.9(6) . .
C5 C4 C12 118.8(6) . .
C3 C4 C12 123.3(7) . .
N1 C5 C4 122.6(6) . .
N1 C5 C6 116.0(6) . .
C4 C5 C6 121.4(6) . .
N2 C6 C7 123.5(6) . .
N2 C6 C5 115.6(6) . .
C7 C6 C5 120.8(6) . .
C6 C7 C8 117.9(6) . .
C6 C7 C11 118.6(6) . .
C8 C7 C11 123.4(6) . .
C9 C8 C7 118.5(7) . .
C9 C8 H8 120.8 . .
C7 C8 H8 120.8 . .
C8 C9 C10 119.8(7) . .
C8 C9 H9 120.1 . .
C10 C9 H9 120.1 . .
N2 C10 C9 122.7(7) . .
N2 C10 H10 118.7 . .
C9 C10 H10 118.7 . .
N3 C11 C12 120.6(6) . .
N3 C11 C7 118.7(6) . .
C12 C11 C7 120.6(6) . .
N6 C12 C11 121.9(6) . .
N6 C12 C4 118.4(6) . .
C11 C12 C4 119.5(6) . .
N6 C13 C14 120.8(7) . .
N6 C13 C21 118.7(6) . .
C14 C13 C21 120.4(6) . .
N3 C14 C13 122.3(7) . .
N3 C14 C18 117.7(6) . .
C13 C14 C18 119.9(6) . .
N4 C15 C16 122.1(8) . .
N4 C15 H15 118.9 . .
C16 C15 H15 118.9 . .
C17 C16 C15 120.1(8) . .
C17 C16 H16 120.0 . .
C15 C16 H16 120.0 . .
C16 C17 C18 118.8(8) . .
C16 C17 H17 120.6 . .
C18 C17 H17 120.6 . .
C17 C18 C19 118.7(7) . .
C17 C18 C14 123.2(7) . .
C19 C18 C14 118.1(6) . .
N4 C19 C18 122.3(7) . .
N4 C19 C20 116.4(7) . .
C18 C19 C20 121.4(7) . .
N5 C20 C21 122.0(7) . .
N5 C20 C19 116.1(7) . .
C21 C20 C19 121.9(7) . .
C20 C21 C22 118.3(7) . .
C20 C21 C13 118.2(7) . .
C22 C21 C13 123.4(7) . .
C23 C22 C21 119.1(8) . .
C23 C22 H22 120.5 . .
C21 C22 H22 120.5 . .
C22 C23 C24 120.4(8) . .
C22 C23 H23 119.8 . .
C24 C23 H23 119.8 . .
N5 C24 C23 121.1(7) . .
N5 C24 H24 119.4 . .
C23 C24 H24 119.4 . .
N7 C25 C26 122.4(8) . .
N7 C25 H25 118.8 . .
C26 C25 H25 118.8 . .
C27 C26 C25 119.7(7) . .
C27 C26 H26 120.1 . .
C25 C26 H26 120.1 . .
C26 C27 C28 118.4(8) . .
C26 C27 C30 121.9(7) . .
C28 C27 C30 119.8(7) . .
C29 C28 C27 118.8(8) . .
C29 C28 H28 120.6 . .
C27 C28 H28 120.6 . .
N7 C29 C28 122.7(7) . .
N7 C29 H29 118.7 . .
C28 C29 H29 118.7 . .
O2 C30 O1 125.9(8) . .
O2 C30 C27 124.0(7) . .
O1 C30 C27 110.1(7) . .
O1 C31 C32 109.2(7) . .
O1 C31 H31A 109.8 . .
C32 C31 H31A 109.8 . .
O1 C31 H31B 109.8 . .
C32 C31 H31B 109.8 . .
H31A C31 H31B 108.3 . .
C33 C32 C37 118.3(8) . .
C33 C32 C31 121.0(8) . .
C37 C32 C31 120.6(9) . .
C34 C33 C32 120.8(8) . .
C34 C33 H33 119.6 . .
C32 C33 H33 119.6 . .
C33 C34 C35 122.4(8) . .
C33 C34 H34 118.8 . .
C35 C34 H34 118.8 . .
C34 C35 C36 116.1(8) . .
C34 C35 C38 122.2(8) . .
C36 C35 C38 121.7(7) . .
C37 C36 C35 121.1(8) . .
C37 C36 H36 119.5 . .
C35 C36 H36 119.5 . .
C36 C37 C32 121.3(9) . .
C36 C37 H37 119.3 . .
C32 C37 H37 119.3 . .
C39 C38 C43 116.7(8) . .
C39 C38 C35 122.6(7) . .
C43 C38 C35 120.7(8) . .
C40 C39 C38 120.7(8) . .
C40 C39 H39 119.7 . .
C38 C39 H39 119.7 . .
C39 C40 C41 120.7(9) . .
C39 C40 H40 119.7 . .
C41 C40 H40 119.7 . .
C42 C41 C40 119.2(9) . .
C42 C41 C44 119.4(9) . .
C40 C41 C44 121.4(9) . .
C41 C42 C43 120.6(9) . .
C41 C42 H42 119.7 . .
C43 C42 H42 119.7 . .
C42 C43 C38 122.1(9) . .
C42 C43 H43 119.0 . .
C38 C43 H43 119.0 . .
O3 C44 C41 108.8(8) . .
O3 C44 H44A 109.9 . .
C41 C44 H44A 109.9 . .
O3 C44 H44B 109.9 . .
C41 C44 H44B 109.9 . .
H44A C44 H44B 108.3 . .
O4 C45 O3 126.1(10) . .
O4 C45 C48 121.7(10) . .
O3 C45 C48 112.2(9) . .
N8 C46 C47 121.3(9) . .
N8 C46 H46 119.3 . .
C47 C46 H46 119.3 . .
C48 C47 C46 120.4(10) . .
C48 C47 H47 119.8 . .
C46 C47 H47 119.8 . .
C47 C48 C49 118.9(10) . .
C47 C48 C45 118.7(9) . .
C49 C48 C45 122.3(9) . .
C50 C49 C48 118.9(9) . .
C50 C49 H49 120.5 . .
C48 C49 H49 120.5 . .
N8 C50 C49 122.2(9) . .
N8 C50 H50 118.9 . .
C49 C50 H50 118.9 . .
C52 C51 C55 107.9(9) . .
C52 C51 C56 124.0(9) . .
C55 C51 C56 127.5(10) . .
C52 C51 Ir1 71.9(5) . .
C55 C51 Ir1 72.4(5) . .
C56 C51 Ir1 128.4(6) . .
C53 C52 C51 107.9(8) . .
C53 C52 C57 125.9(9) . .
C51 C52 C57 126.2(9) . .
C53 C52 Ir1 69.7(5) . .
C51 C52 Ir1 69.4(5) . .
C57 C52 Ir1 127.7(6) . .
C52 C53 C54 108.2(9) . .
C52 C53 C58 127.7(9) . .
C54 C53 C58 123.6(9) . .
C52 C53 Ir1 72.0(5) . .
C54 C53 Ir1 71.5(5) . .
C58 C53 Ir1 128.8(7) . .
C55 C54 C53 107.9(8) . .
C55 C54 C59 126.0(9) . .
C53 C54 C59 126.1(10) . .
C55 C54 Ir1 71.7(5) . .
C53 C54 Ir1 69.6(5) . .
C59 C54 Ir1 125.9(7) . .
C54 C55 C51 108.0(8) . .
C54 C55 C60 125.7(9) . .
C51 C55 C60 126.2(10) . .
C54 C55 Ir1 70.3(5) . .
C51 C55 Ir1 68.9(4) . .
C60 C55 Ir1 128.8(6) . .
C51 C56 H56A 109.5 . .
C51 C56 H56B 109.5 . .
H56A C56 H56B 109.5 . .
C51 C56 H56C 109.5 . .
H56A C56 H56C 109.5 . .
H56B C56 H56C 109.5 . .
C52 C57 H57A 109.5 . .
C52 C57 H57B 109.5 . .
H57A C57 H57B 109.5 . .
C52 C57 H57C 109.5 . .
H57A C57 H57C 109.5 . .
H57B C57 H57C 109.5 . .
C53 C58 H58A 109.5 . .
C53 C58 H58B 109.5 . .
H58A C58 H58B 109.5 . .
C53 C58 H58C 109.5 . .
H58A C58 H58C 109.5 . .
H58B C58 H58C 109.5 . .
C54 C59 H59A 109.5 . .
C54 C59 H59B 109.5 . .
H59A C59 H59B 109.5 . .
C54 C59 H59C 109.5 . .
H59A C59 H59C 109.5 . .
H59B C59 H59C 109.5 . .
C55 C60 H60A 109.5 . .
C55 C60 H60B 109.5 . .
H60A C60 H60B 109.5 . .
C55 C60 H60C 109.5 . .
H60A C60 H60C 109.5 . .
H60B C60 H60C 109.5 . .
C65 C61 C62 108.4(15) . .
C65 C61 C66 127.8(16) . .
C62 C61 C66 123.5(15) . .
C65 C61 Ir2 70.1(9) . .
C62 C61 Ir2 71.8(8) . .
C66 C61 Ir2 129.0(9) . .
C63 C62 C61 108.8(14) . .
C63 C62 C67 122.4(15) . .
C61 C62 C67 128.7(16) . .
C63 C62 Ir2 70.1(8) . .
C61 C62 Ir2 69.4(8) . .
C67 C62 Ir2 123.9(10) . .
C62 C63 C64 107.4(15) . .
C62 C63 C68 127.4(17) . .
C64 C63 C68 123.9(18) . .
C62 C63 Ir2 72.6(8) . .
C64 C63 Ir2 71.4(8) . .
C68 C63 Ir2 131.5(10) . .
C63 C64 C65 109.5(16) . .
C63 C64 C69 127(2) . .
C65 C64 C69 123.8(19) . .
C63 C64 Ir2 70.0(8) . .
C65 C64 Ir2 69.4(9) . .
C69 C64 Ir2 124.7(11) . .
C61 C65 C64 105.6(16) . .
C61 C65 C70 122(2) . .
C64 C65 C70 131.4(19) . .
C61 C65 Ir2 71.0(8) . .
C64 C65 Ir2 71.8(10) . .
C70 C65 Ir2 129.0(13) . .
C61 C66 H66A 109.5 . .
C61 C66 H66B 109.5 . .
H66A C66 H66B 109.5 . .
C61 C66 H66C 109.5 . .
H66A C66 H66C 109.5 . .
H66B C66 H66C 109.5 . .
C62 C67 H67A 109.5 . .
C62 C67 H67B 109.5 . .
H67A C67 H67B 109.5 . .
C62 C67 H67C 109.5 . .
H67A C67 H67C 109.5 . .
H67B C67 H67C 109.5 . .
C63 C68 H68A 109.5 . .
C63 C68 H68B 109.5 . .
H68A C68 H68B 109.5 . .
C63 C68 H68C 109.5 . .
H68A C68 H68C 109.5 . .
H68B C68 H68C 109.5 . .
C64 C69 H69A 109.5 . .
C64 C69 H69B 109.5 . .
H69A C69 H69B 109.5 . .
C64 C69 H69C 109.5 . .
H69A C69 H69C 109.5 . .
H69B C69 H69C 109.5 . .
C65 C70 H70A 109.5 . .
C65 C70 H70B 109.5 . .
H70A C70 H70B 109.5 . .
C65 C70 H70C 109.5 . .
H70A C70 H70C 109.5 . .
H70B C70 H70C 109.5 . .
F3 C71 F1 109.0(13) . .
F3 C71 F2 98.5(15) . .
F1 C71 F2 104.7(14) . .
F3 C71 S1 116.1(11) . .
F1 C71 S1 117.0(11) . .
F2 C71 S1 109.3(11) . .
F5 C72 F4 107.1(10) . .
F5 C72 F6 103.2(10) . .
F4 C72 F6 101.2(10) . .
F5 C72 S2 118.3(8) . .
F4 C72 S2 114.7(8) . .
F6 C72 S2 110.5(8) . .
F5 C72 S2' 100.3(9) . .
F4 C72 S2' 114.1(9) . .
F6 C72 S2' 128.9(10) . .
O10 S2 O8 125.2(14) . .
O10 S2 O9 121.0(12) . .
O8 S2 O9 98.9(13) . .
O10 S2 C72 105.3(8) . .
O8 S2 C72 103.3(12) . .
O9 S2 C72 99.2(7) . .
O9' S2' O10' 133(2) . .
O9' S2' O8' 107.2(18) . .
O10' S2' O8' 109.1(19) . .
O9' S2' C72 103.1(17) . .
O10' S2' C72 102.3(18) . .
O8' S2' C72 95.8(17) . .
O12 S3 O13 109.9(12) . .
O12 S3 O11 118.8(17) . .
O13 S3 O11 115.1(18) . .
O12 S3 C73 101.7(10) . .
O13 S3 C73 104.1(9) . .
O11 S3 C73 105.0(18) . .
F7 C73 F8 107.3(17) . .
F7 C73 F9 106.3(15) . .
F8 C73 F9 102.6(18) . .
F7 C73 S3 113.0(17) . .
F8 C73 S3 111.4(13) . .
F9 C73 S3 115.5(13) . .
O12' S3' O13' 117(3) . .
O12' S3' O11' 115(3) . .
O13' S3' O11' 112(3) . .
O12' S3' C73' 113.6(19) . .
O13' S3' C73' 88(2) . .
O11' S3' C73' 107(2) . .
F9' C73' F8' 97(2) . .
F9' C73' F7' 109(3) . .
F8' C73' F7' 116(3) . .
F9' C73' S3' 108(2) . .
F8' C73' S3' 118(2) . .
F7' C73' S3' 107(2) . .
C62' C61' C65' 108.0 . .
C62' C61' C66' 126.0 . .
C65' C61' C66' 126.0 . .
C62' C61' Ir2 72.0(7) . .
C65' C61' Ir2 71.0(7) . .
C66' C61' Ir2 122.7(6) . .
C61' C62' C63' 108.0 . .
C61' C62' C67' 126.0 . .
C63' C62' C67' 126.0 . .
C61' C62' Ir2 70.6(6) . .
C63' C62' Ir2 71.6(6) . .
C67' C62' Ir2 123.4(7) . .
C64' C63' C62' 108.0 . .
C64' C63' C68' 126.0 . .
C62' C63' C68' 126.0 . .
C64' C63' Ir2 70.8(7) . .
C62' C63' Ir2 71.2(6) . .
C68' C63' Ir2 123.6(6) . .
C63' C64' C65' 108.0 . .
C63' C64' C69' 126.0 . .
C65' C64' C69' 126.0 . .
C63' C64' Ir2 72.0(7) . .
C65' C64' Ir2 70.7(6) . .
C69' C64' Ir2 123.0(6) . .
C61' C65' C64' 108.0 . .
C61' C65' C70' 126.0 . .
C64' C65' C70' 126.0 . .
C61' C65' Ir2 71.4(7) . .
C64' C65' Ir2 71.8(6) . .
C70' C65' Ir2 122.5(7) . .
C61' C66' H66D 109.5 . .
C61' C66' H66E 109.5 . .
H66D C66' H66E 109.5 . .
C61' C66' H66F 109.5 . .
H66D C66' H66F 109.5 . .
H66E C66' H66F 109.5 . .
C62' C67' H67D 109.5 . .
C62' C67' H67E 109.5 . .
H67D C67' H67E 109.5 . .
C62' C67' H67F 109.5 . .
H67D C67' H67F 109.5 . .
H67E C67' H67F 109.5 . .
C63' C68' H68D 109.5 . .
C63' C68' H68E 109.5 . .
H68D C68' H68E 109.5 . .
C63' C68' H68F 109.5 . .
H68D C68' H68F 109.5 . .
H68E C68' H68F 109.5 . .
C64' C69' H69D 109.5 . .
C64' C69' H69E 109.5 . .
H69D C69' H69E 109.5 . .
C64' C69' H69F 109.5 . .
H69D C69' H69F 109.5 . .
H69E C69' H69F 109.5 . .
C65' C70' H70D 109.5 . .
C65' C70' H70E 109.5 . .
H70D C70' H70E 109.5 . .
C65' C70' H70F 109.5 . .
H70D C70' H70F 109.5 . .
H70E C70' H70F 109.5 . .
O14 S4 O14 115.1(4) 2_665 3_565
O14 S4 O14 115.1(4) 2_665 .
O14 S4 O14 115.1(4) 3_565 .
O14 S4 C74 103.0(5) 2_665 .
O14 S4 C74 103.0(5) 3_565 .
O14 S4 C74 103.0(5) . .
F10 C74 F10 107.4(10) 3_565 2_665
F10 C74 F10 107.4(10) 3_565 .
F10 C74 F10 107.4(10) 2_665 .
F10 C74 S4 111.5(10) 3_565 .
F10 C74 S4 111.5(10) 2_665 .
F10 C74 S4 111.5(10) . .
O14' S4' O14' 114.7(10) 3_565 2_665
O14' S4' O14' 114.7(10) 3_565 .
O14' S4' O14' 114.7(10) 2_665 .
O14' S4' C74' 103.6(13) 3_565 .
O14' S4' C74' 103.6(13) 2_665 .
O14' S4' C74' 103.6(13) . .
F10' C74' F10' 108(2) 3_565 2_665
F10' C74' F10' 108(2) 3_565 .
F10' C74' F10' 108(2) 2_665 .
F10' C74' S4' 111(2) 3_565 .
F10' C74' S4' 111(2) 2_665 .
F10' C74' S4' 111(2) . .
O15 S5 O15 119.2(3) 2 .
O15 S5 O15 119.2(3) 2 3
O15 S5 O15 119.1(3) . 3
O15 S5 C75 95.3(8) 2 .
O15 S5 C75 95.3(8) . .
O15 S5 C75 95.3(8) 3 .
F11 C75 F11 118.5(11) . 2
F11 C75 F11 118.5(11) . 3
F11 C75 F11 118.5(11) 2 3
F11 C75 S5 83(3) . .
F11 C75 S5 83(3) 2 .
F11 C75 S5 83(3) 3 .

loop_
_geom_bond_atom_site_label_1
_geom_bond_atom_site_label_2
_geom_bond_distance
_geom_bond_site_symmetry_2
Ir1 N1 2.103(6) .
Ir1 N2 2.107(6) .
Ir1 N7 2.112(7) .
Ir1 C51 2.163(8) .
Ir1 C53 2.165(8) .
Ir1 C54 2.191(8) .
Ir1 C52 2.195(8) .
Ir1 C55 2.209(8) .
Ir2 N4 2.095(6) .
Ir2 N8 2.114(7) .
Ir2 N5 2.131(6) .
Ir2 C65 2.152(16) .
Ir2 C61 2.165(14) .
Ir2 C63 2.165(13) .
Ir2 C64 2.184(15) .
Ir2 C65' 2.19(2) .
Ir2 C62 2.198(13) .
Ir2 C61' 2.198(18) .
Ir2 C64' 2.207(19) .
Ir2 C62' 2.22(2) .
N1 C1 1.327(10) .
N1 C5 1.362(9) .
N2 C10 1.323(10) .
N2 C6 1.353(9) .
N3 C14 1.328(9) .
N3 C11 1.345(9) .
N4 C15 1.330(11) .
N4 C19 1.372(10) .
N5 C24 1.329(10) .
N5 C20 1.369(10) .
N6 C13 1.336(9) .
N6 C12 1.337(9) .
N7 C25 1.322(10) .
N7 C29 1.347(11) .
N8 C50 1.349(11) .
N8 C46 1.353(11) .
O1 C30 1.332(10) .
O1 C31 1.465(10) .
O2 C30 1.198(10) .
O3 C45 1.315(13) .
O3 C44 1.472(13) .
O4 C45 1.188(12) .
O5 S1 1.38(2) .
O6 S1 1.49(2) .
O7 S1 1.412(15) .
O5' S1 1.429(19) .
O6' S1 1.349(15) .
O7' S1 1.430(17) .
S1 C71 1.759(13) .
F1 C71 1.299(14) .
F2 C71 1.36(2) .
F3 C71 1.272(17) .
F4 C72 1.326(12) .
F5 C72 1.319(13) .
F6 C72 1.362(14) .
C1 C2 1.386(12) .
C1 H1 0.9500 .
C2 C3 1.379(11) .
C2 H2 0.9500 .
C3 C4 1.395(10) .
C3 H3 0.9500 .
C4 C5 1.386(10) .
C4 C12 1.457(9) .
C5 C6 1.446(9) .
C6 C7 1.390(10) .
C7 C8 1.397(10) .
C7 C11 1.454(10) .
C8 C9 1.376(11) .
C8 H8 0.9500 .
C9 C10 1.395(11) .
C9 H9 0.9500 .
C10 H10 0.9500 .
C11 C12 1.422(9) .
C13 C14 1.422(10) .
C13 C21 1.453(10) .
C14 C18 1.464(10) .
C15 C16 1.405(12) .
C15 H15 0.9500 .
C16 C17 1.365(12) .
C16 H16 0.9500 .
C17 C18 1.394(11) .
C17 H17 0.9500 .
C18 C19 1.395(10) .
C19 C20 1.429(11) .
C20 C21 1.386(11) .
C21 C22 1.389(11) .
C22 C23 1.374(12) .
C22 H22 0.9500 .
C23 C24 1.389(12) .
C23 H23 0.9500 .
C24 H24 0.9500 .
C25 C26 1.388(12) .
C25 H25 0.9500 .
C26 C27 1.370(12) .
C26 H26 0.9500 .
C27 C28 1.384(11) .
C27 C30 1.511(12) .
C28 C29 1.381(12) .
C28 H28 0.9500 .
C29 H29 0.9500 .
C31 C32 1.508(12) .
C31 H31A 0.9900 .
C31 H31B 0.9900 .
C32 C33 1.378(13) .
C32 C37 1.387(13) .
C33 C34 1.364(13) .
C33 H33 0.9500 .
C34 C35 1.403(11) .
C34 H34 0.9500 .
C35 C36 1.407(12) .
C35 C38 1.463(12) .
C36 C37 1.373(13) .
C36 H36 0.9500 .
C37 H37 0.9500 .
C38 C39 1.399(12) .
C38 C43 1.402(12) .
C39 C40 1.382(13) .
C39 H39 0.9500 .
C40 C41 1.395(13) .
C40 H40 0.9500 .
C41 C42 1.354(14) .
C41 C44 1.506(13) .
C42 C43 1.373(14) .
C42 H42 0.9500 .
C43 H43 0.9500 .
C44 H44A 0.9900 .
C44 H44B 0.9900 .
C45 C48 1.527(14) .
C46 C47 1.382(15) .
C46 H46 0.9500 .
C47 C48 1.354(14) .
C47 H47 0.9500 .
C48 C49 1.387(14) .
C49 C50 1.382(14) .
C49 H49 0.9500 .
C50 H50 0.9500 .
C51 C52 1.443(14) .
C51 C55 1.448(13) .
C51 C56 1.482(14) .
C52 C53 1.432(14) .
C52 C57 1.492(13) .
C53 C54 1.451(13) .
C53 C58 1.475(15) .
C54 C55 1.432(14) .
C54 C59 1.481(14) .
C55 C60 1.482(13) .
C56 H56A 0.9800 .
C56 H56B 0.9800 .
C56 H56C 0.9800 .
C57 H57A 0.9800 .
C57 H57B 0.9800 .
C57 H57C 0.9800 .
C58 H58A 0.9800 .
C58 H58B 0.9800 .
C58 H58C 0.9800 .
C59 H59A 0.9800 .
C59 H59B 0.9800 .
C59 H59C 0.9800 .
C60 H60A 0.9800 .
C60 H60B 0.9800 .
C60 H60C 0.9800 .
C61 C65 1.44(2) .
C61 C62 1.449(15) .
C61 C66 1.47(2) .
C62 C63 1.396(16) .
C62 C67 1.46(2) .
C63 C64 1.438(17) .
C63 C68 1.50(2) .
C64 C65 1.44(3) .
C64 C69 1.53(3) .
C65 C70 1.45(3) .
C66 H66A 0.9800 .
C66 H66B 0.9800 .
C66 H66C 0.9800 .
C67 H67A 0.9800 .
C67 H67B 0.9800 .
C67 H67C 0.9800 .
C68 H68A 0.9800 .
C68 H68B 0.9800 .
C68 H68C 0.9800 .
C69 H69A 0.9800 .
C69 H69B 0.9800 .
C69 H69C 0.9800 .
C70 H70A 0.9800 .
C70 H70B 0.9800 .
C70 H70C 0.9800 .
C72 S2 1.703(13) .
C72 S2' 1.905(15) .
S2 O10 1.390(12) .
S2 O8 1.499(15) .
S2 O9 1.508(12) .
S2' O9' 1.385(17) .
S2' O10' 1.392(17) .
S2' O8' 1.502(18) .
S3 O12 1.417(15) .
S3 O13 1.429(15) .
S3 O11 1.45(3) .
S3 C73 1.77(2) .
C73 F7 1.31(3) .
C73 F8 1.36(2) .
C73 F9 1.45(2) .
S3' O12' 1.394(18) .
S3' O13' 1.418(18) .
S3' O11' 1.43(2) .
S3' C73' 1.757(19) .
C73' F9' 1.304(19) .
C73' F8' 1.311(19) .
C73' F7' 1.331(19) .
C61' C62' 1.415(12) .
C61' C65' 1.415(12) .
C61' C66' 1.504(13) .
C62' C63' 1.415(12) .
C62' C67' 1.504(13) .
C63' C64' 1.415(12) .
C63' C68' 1.504(13) .
C64' C65' 1.415(12) .
C64' C69' 1.504(13) .
C65' C70' 1.504(13) .
C66' H66D 0.9800 .
C66' H66E 0.9800 .
C66' H66F 0.9800 .
C67' H67D 0.9800 .
C67' H67E 0.9800 .
C67' H67F 0.9800 .
C68' H68D 0.9800 .
C68' H68E 0.9800 .
C68' H68F 0.9800 .
C69' H69D 0.9800 .
C69' H69E 0.9800 .
C69' H69F 0.9800 .
C70' H70D 0.9800 .
C70' H70E 0.9800 .
C70' H70F 0.9800 .
S4 O14 1.443(8) 2_665
S4 O14 1.443(8) 3_565
S4 O14 1.443(8) .
S4 C74 1.83(2) .
C74 F10 1.350(11) 3_565
C74 F10 1.350(11) 2_665
C74 F10 1.350(11) .
S4' O14' 1.41(2) 3_565
S4' O14' 1.41(2) 2_665
S4' O14' 1.41(2) .
S4' C74' 1.84(6) .
C74' F10' 1.33(3) 3_565
C74' F10' 1.33(3) 2_665
C74' F10' 1.33(3) .
S5 O15 1.530(13) 2
S5 O15 1.530(13) .
S5 O15 1.530(13) 3
S5 C75 2.10(6) .
C75 F11 1.396(15) .
C75 F11 1.396(15) 2
C75 F11 1.396(15) 3

loop_
_geom_torsion_atom_site_label_1
_geom_torsion_atom_site_label_2
_geom_torsion_atom_site_label_3
_geom_torsion_atom_site_label_4
_geom_torsion
_geom_torsion_site_symmetry_1
_geom_torsion_site_symmetry_4
C5 N1 C1 C2 3.0(11) . .
Ir1 N1 C1 C2 178.8(6) . .
N1 C1 C2 C3 -1.6(12) . .
C1 C2 C3 C4 -1.1(12) . .
C2 C3 C4 C5 2.2(11) . .
C2 C3 C4 C12 -175.3(7) . .
C1 N1 C5 C4 -1.8(10) . .
Ir1 N1 C5 C4 -178.1(5) . .
C1 N1 C5 C6 178.8(6) . .
Ir1 N1 C5 C6 2.5(7) . .
C3 C4 C5 N1 -0.8(10) . .
C12 C4 C5 N1 176.8(6) . .
C3 C4 C5 C6 178.5(6) . .
C12 C4 C5 C6 -3.8(10) . .
C10 N2 C6 C7 -1.9(10) . .
Ir1 N2 C6 C7 178.0(5) . .
C10 N2 C6 C5 -179.7(6) . .
Ir1 N2 C6 C5 0.3(7) . .
N1 C5 C6 N2 -1.9(9) . .
C4 C5 C6 N2 178.8(6) . .
N1 C5 C6 C7 -179.7(6) . .
C4 C5 C6 C7 0.9(10) . .
N2 C6 C7 C8 1.7(10) . .
C5 C6 C7 C8 179.3(6) . .
N2 C6 C7 C11 -174.7(6) . .
C5 C6 C7 C11 3.0(9) . .
C6 C7 C8 C9 -0.8(10) . .
C11 C7 C8 C9 175.4(7) . .
C7 C8 C9 C10 0.2(11) . .
C6 N2 C10 C9 1.3(11) . .
Ir1 N2 C10 C9 -178.6(6) . .
C8 C9 C10 N2 -0.5(12) . .
C14 N3 C11 C12 2.3(9) . .
C14 N3 C11 C7 -176.5(6) . .
C6 C7 C11 N3 175.0(6) . .
C8 C7 C11 N3 -1.2(10) . .
C6 C7 C11 C12 -3.9(9) . .
C8 C7 C11 C12 180.0(6) . .
C13 N6 C12 C11 -0.5(9) . .
C13 N6 C12 C4 175.6(6) . .
N3 C11 C12 N6 -1.8(10) . .
C7 C11 C12 N6 177.0(6) . .
N3 C11 C12 C4 -177.8(6) . .
C7 C11 C12 C4 1.0(9) . .
C5 C4 C12 N6 -173.3(6) . .
C3 C4 C12 N6 4.2(10) . .
C5 C4 C12 C11 2.8(9) . .
C3 C4 C12 C11 -179.6(7) . .
C12 N6 C13 C14 1.9(9) . .
C12 N6 C13 C21 -176.5(6) . .
C11 N3 C14 C13 -0.9(10) . .
C11 N3 C14 C18 174.7(6) . .
N6 C13 C14 N3 -1.4(10) . .
C21 C13 C14 N3 177.0(6) . .
N6 C13 C14 C18 -176.9(6) . .
C21 C13 C14 C18 1.5(10) . .
C19 N4 C15 C16 0.9(15) . .
Ir2 N4 C15 C16 179.1(8) . .
N4 C15 C16 C17 -1.7(18) . .
C15 C16 C17 C18 1.4(16) . .
C16 C17 C18 C19 -0.4(13) . .
C16 C17 C18 C14 -178.0(9) . .
N3 C14 C18 C17 2.7(11) . .
C13 C14 C18 C17 178.4(7) . .
N3 C14 C18 C19 -174.9(7) . .
C13 C14 C18 C19 0.8(10) . .
C15 N4 C19 C18 0.1(13) . .
Ir2 N4 C19 C18 -178.2(6) . .
C15 N4 C19 C20 179.1(8) . .
Ir2 N4 C19 C20 0.8(9) . .
C17 C18 C19 N4 -0.4(12) . .
C14 C18 C19 N4 177.3(7) . .
C17 C18 C19 C20 -179.3(8) . .
C14 C18 C19 C20 -1.6(11) . .
C24 N5 C20 C21 0.3(12) . .
Ir2 N5 C20 C21 178.2(6) . .
C24 N5 C20 C19 -178.6(8) . .
Ir2 N5 C20 C19 -0.7(9) . .
N4 C19 C20 N5 0.0(11) . .
C18 C19 C20 N5 179.0(7) . .
N4 C19 C20 C21 -179.0(7) . .
C18 C19 C20 C21 0.0(12) . .
N5 C20 C21 C22 0.2(12) . .
C19 C20 C21 C22 179.1(7) . .
N5 C20 C21 C13 -176.6(7) . .
C19 C20 C21 C13 2.3(11) . .
N6 C13 C21 C20 175.4(6) . .
C14 C13 C21 C20 -3.0(10) . .
N6 C13 C21 C22 -1.3(11) . .
C14 C13 C21 C22 -179.7(7) . .
C20 C21 C22 C23 -0.2(12) . .
C13 C21 C22 C23 176.4(8) . .
C21 C22 C23 C24 -0.4(14) . .
C20 N5 C24 C23 -0.9(13) . .
Ir2 N5 C24 C23 -178.6(7) . .
C22 C23 C24 N5 1.0(15) . .
C29 N7 C25 C26 1.2(12) . .
Ir1 N7 C25 C26 175.2(6) . .
N7 C25 C26 C27 -0.4(13) . .
C25 C26 C27 C28 -0.4(12) . .
C25 C26 C27 C30 179.7(8) . .
C26 C27 C28 C29 0.2(13) . .
C30 C27 C28 C29 -179.8(8) . .
C25 N7 C29 C28 -1.3(13) . .
Ir1 N7 C29 C28 -175.2(7) . .
C27 C28 C29 N7 0.6(14) . .
C31 O1 C30 O2 7.9(12) . .
C31 O1 C30 C27 -172.0(6) . .
C26 C27 C30 O2 -176.9(8) . .
C28 C27 C30 O2 3.2(12) . .
C26 C27 C30 O1 3.0(11) . .
C28 C27 C30 O1 -176.9(7) . .
C30 O1 C31 C32 74.2(9) . .
O1 C31 C32 C33 -129.4(8) . .
O1 C31 C32 C37 48.4(11) . .
C37 C32 C33 C34 1.3(13) . .
C31 C32 C33 C34 179.2(8) . .
C32 C33 C34 C35 -0.3(14) . .
C33 C34 C35 C36 -1.1(12) . .
C33 C34 C35 C38 179.8(8) . .
C34 C35 C36 C37 1.5(13) . .
C38 C35 C36 C37 -179.4(8) . .
C35 C36 C37 C32 -0.5(14) . .
C33 C32 C37 C36 -0.9(13) . .
C31 C32 C37 C36 -178.8(8) . .
C34 C35 C38 C39 25.1(12) . .
C36 C35 C38 C39 -153.9(8) . .
C34 C35 C38 C43 -155.2(8) . .
C36 C35 C38 C43 25.7(12) . .
C43 C38 C39 C40 -1.3(13) . .
C35 C38 C39 C40 178.4(8) . .
C38 C39 C40 C41 0.0(14) . .
C39 C40 C41 C42 2.3(14) . .
C39 C40 C41 C44 -176.3(9) . .
C40 C41 C42 C43 -3.2(15) . .
C44 C41 C42 C43 175.3(10) . .
C41 C42 C43 C38 2.0(16) . .
C39 C38 C43 C42 0.3(14) . .
C35 C38 C43 C42 -179.3(9) . .
C45 O3 C44 C41 -80.3(11) . .
C42 C41 C44 O3 -63.1(13) . .
C40 C41 C44 O3 115.4(10) . .
C44 O3 C45 O4 -9.0(14) . .
C44 O3 C45 C48 169.4(7) . .
C50 N8 C46 C47 1.4(12) . .
Ir2 N8 C46 C47 173.5(7) . .
N8 C46 C47 C48 -0.9(14) . .
C46 C47 C48 C49 0.6(14) . .
C46 C47 C48 C45 177.6(8) . .
O4 C45 C48 C47 -14.7(14) . .
O3 C45 C48 C47 166.7(8) . .
O4 C45 C48 C49 162.2(9) . .
O3 C45 C48 C49 -16.3(12) . .
C47 C48 C49 C50 -0.7(13) . .
C45 C48 C49 C50 -177.7(8) . .
C46 N8 C50 C49 -1.7(12) . .
Ir2 N8 C50 C49 -173.4(6) . .
C48 C49 C50 N8 1.3(12) . .
C55 C51 C52 C53 -4.6(9) . .
C56 C51 C52 C53 -176.1(8) . .
Ir1 C51 C52 C53 59.3(5) . .
C55 C51 C52 C57 173.7(8) . .
C56 C51 C52 C57 2.2(13) . .
Ir1 C51 C52 C57 -122.4(8) . .
C55 C51 C52 Ir1 -63.9(5) . .
C56 C51 C52 Ir1 124.6(8) . .
C51 C52 C53 C54 3.6(9) . .
C57 C52 C53 C54 -174.7(8) . .
Ir1 C52 C53 C54 62.8(6) . .
C51 C52 C53 C58 175.3(9) . .
C57 C52 C53 C58 -3.0(14) . .
Ir1 C52 C53 C58 -125.5(10) . .
C51 C52 C53 Ir1 -59.1(5) . .
C57 C52 C53 Ir1 122.5(8) . .
C52 C53 C54 C55 -1.2(9) . .
C58 C53 C54 C55 -173.4(8) . .
Ir1 C53 C54 C55 61.8(6) . .
C52 C53 C54 C59 176.7(8) . .
C58 C53 C54 C59 4.6(14) . .
Ir1 C53 C54 C59 -120.2(9) . .
C52 C53 C54 Ir1 -63.1(5) . .
C58 C53 C54 Ir1 124.8(9) . .
C53 C54 C55 C51 -1.6(9) . .
C59 C54 C55 C51 -179.6(8) . .
Ir1 C54 C55 C51 58.8(5) . .
C53 C54 C55 C60 175.3(8) . .
C59 C54 C55 C60 -2.7(14) . .
Ir1 C54 C55 C60 -124.2(9) . .
C53 C54 C55 Ir1 -60.5(6) . .
C59 C54 C55 Ir1 121.6(9) . .
C52 C51 C55 C54 3.9(9) . .
C56 C51 C55 C54 175.0(8) . .
Ir1 C51 C55 C54 -59.7(6) . .
C52 C51 C55 C60 -173.0(8) . .
C56 C51 C55 C60 -1.9(14) . .
Ir1 C51 C55 C60 123.4(9) . .
C52 C51 C55 Ir1 63.6(5) . .
C56 C51 C55 Ir1 -125.3(9) . .
C65 C61 C62 C63 -1.7(15) . .
C66 C61 C62 C63 -175.6(12) . .
Ir2 C61 C62 C63 59.1(9) . .
C65 C61 C62 C67 -178.3(14) . .
C66 C61 C62 C67 8(2) . .
Ir2 C61 C62 C67 -117.5(15) . .
C65 C61 C62 Ir2 -60.9(10) . .
C66 C61 C62 Ir2 125.3(13) . .
C61 C62 C63 C64 4.7(15) . .
C67 C62 C63 C64 -178.4(13) . .
Ir2 C62 C63 C64 63.4(9) . .
C61 C62 C63 C68 171.9(14) . .
C67 C62 C63 C68 -11(2) . .
Ir2 C62 C63 C68 -129.4(15) . .
C61 C62 C63 Ir2 -58.7(9) . .
C67 C62 C63 Ir2 118.2(13) . .
C62 C63 C64 C65 -6.0(16) . .
C68 C63 C64 C65 -173.8(12) . .
Ir2 C63 C64 C65 58.2(10) . .
C62 C63 C64 C69 176.9(14) . .
C68 C63 C64 C69 9(2) . .
Ir2 C63 C64 C69 -118.9(15) . .
C62 C63 C64 Ir2 -64.2(9) . .
C68 C63 C64 Ir2 128.0(13) . .
C62 C61 C65 C64 -1.9(15) . .
C66 C61 C65 C64 171.6(13) . .
Ir2 C61 C65 C64 -63.9(10) . .
C62 C61 C65 C70 -173.3(15) . .
C66 C61 C65 C70 0(2) . .
Ir2 C61 C65 C70 124.7(16) . .
C62 C61 C65 Ir2 62.0(9) . .
C66 C61 C65 Ir2 -124.5(14) . .
C63 C64 C65 C61 4.9(16) . .
C69 C64 C65 C61 -177.9(14) . .
Ir2 C64 C65 C61 63.4(9) . .
C63 C64 C65 C70 175.1(17) . .
C69 C64 C65 C70 -8(3) . .
Ir2 C64 C65 C70 -126.3(19) . .
C63 C64 C65 Ir2 -58.6(10) . .
C69 C64 C65 Ir2 118.7(14) . .
O6' S1 C71 F3 -162(2) . .
O5 S1 C71 F3 36(2) . .
O7 S1 C71 F3 -87.7(18) . .
O5' S1 C71 F3 67(3) . .
O7' S1 C71 F3 -44(3) . .
O6 S1 C71 F3 155.5(18) . .
O6' S1 C71 F1 -31(3) . .
O5 S1 C71 F1 166.7(17) . .
O7 S1 C71 F1 43.3(19) . .
O5' S1 C71 F1 -162(3) . .
O7' S1 C71 F1 87(3) . .
O6 S1 C71 F1 -73.5(19) . .
O6' S1 C71 F2 88(2) . .
O5 S1 C71 F2 -74.6(17) . .
O7 S1 C71 F2 162.1(15) . .
O5' S1 C71 F2 -44(3) . .
O7' S1 C71 F2 -155(3) . .
O6 S1 C71 F2 45.3(17) . .
F5 C72 S2 O10 -169.5(14) . .
F4 C72 S2 O10 62.6(14) . .
F6 C72 S2 O10 -51.0(14) . .
F5 C72 S2 O8 -36.8(15) . .
F4 C72 S2 O8 -164.7(14) . .
F6 C72 S2 O8 81.7(14) . .
F5 C72 S2 O9 64.7(11) . .
F4 C72 S2 O9 -63.2(10) . .
F6 C72 S2 O9 -176.8(9) . .
O12 S3 C73 F7 -168.0(16) . .
O13 S3 C73 F7 -53.7(16) . .
O11 S3 C73 F7 68(2) . .
O12 S3 C73 F8 -47.1(19) . .
O13 S3 C73 F8 67.1(17) . .
O11 S3 C73 F8 -171(2) . .
O12 S3 C73 F9 69.4(19) . .
O13 S3 C73 F9 -176.4(15) . .
O11 S3 C73 F9 -55(2) . .
O12' S3' C73' F9' -76(3) . .
O13' S3' C73' F9' 165(3) . .
O11' S3' C73' F9' 52(4) . .
O12' S3' C73' F8' 32(3) . .
O13' S3' C73' F8' -87(3) . .
O11' S3' C73' F8' 160(4) . .
O12' S3' C73' F7' 166(3) . .
O13' S3' C73' F7' 47(3) . .
O11' S3' C73' F7' -66(4) . .
C65' C61' C62' C63' 0.0 . .
C66' C61' C62' C63' 180.0 . .
Ir2 C61' C62' C63' 62.2(7) . .
C65' C61' C62' C67' -180.0 . .
C66' C61' C62' C67' 0.0 . .
Ir2 C61' C62' C67' -117.8(7) . .
C65' C61' C62' Ir2 -62.2(7) . .
C66' C61' C62' Ir2 117.8(7) . .
C61' C62' C63' C64' 0.0 . .
C67' C62' C63' C64' 180.0 . .
Ir2 C62' C63' C64' 61.6(7) . .
C61' C62' C63' C68' 180.0 . .
C67' C62' C63' C68' 0.0 . .
Ir2 C62' C63' C68' -118.4(7) . .
C61' C62' C63' Ir2 -61.6(7) . .
C67' C62' C63' Ir2 118.4(7) . .
C62' C63' C64' C65' 0.0 . .
C68' C63' C64' C65' 180.0 . .
Ir2 C63' C64' C65' 61.8(6) . .
C62' C63' C64' C69' -180.0 . .
C68' C63' C64' C69' 0.0 . .
Ir2 C63' C64' C69' -118.2(6) . .
C62' C63' C64' Ir2 -61.8(6) . .
C68' C63' C64' Ir2 118.2(6) . .
C62' C61' C65' C64' 0.0 . .
C66' C61' C65' C64' 180.0 . .
Ir2 C61' C65' C64' -62.9(7) . .
C62' C61' C65' C70' 180.0 . .
C66' C61' C65' C70' 0.0 . .
Ir2 C61' C65' C70' 117.1(7) . .
C62' C61' C65' Ir2 62.9(7) . .
C66' C61' C65' Ir2 -117.1(7) . .
C63' C64' C65' C61' 0.0 . .
C69' C64' C65' C61' 180.0 . .
Ir2 C64' C65' C61' 62.7(7) . .
C63' C64' C65' C70' 180.0 . .
C69' C64' C65' C70' 0.0 . .
Ir2 C64' C65' C70' -117.3(7) . .
C63' C64' C65' Ir2 -62.7(7) . .
C69' C64' C65' Ir2 117.3(7) . .
O14 S4 C74 F10 175.6(5) 2_665 3_565
O14 S4 C74 F10 -64.4(5) 3_565 3_565
O14 S4 C74 F10 55.6(5) . 3_565
O14 S4 C74 F10 -64.4(5) 2_665 2_665
O14 S4 C74 F10 55.6(5) 3_565 2_665
O14 S4 C74 F10 175.6(5) . 2_665
O14 S4 C74 F10 55.6(5) 2_665 .
O14 S4 C74 F10 175.6(5) 3_565 .
O14 S4 C74 F10 -64.4(5) . .
O14' S4' C74' F10' -61.8(15) 3_565 3_565
O14' S4' C74' F10' 58.2(15) 2_665 3_565
O14' S4' C74' F10' 178.2(15) . 3_565
O14' S4' C74' F10' 178.2(15) 3_565 2_665
O14' S4' C74' F10' -61.8(15) 2_665 2_665
O14' S4' C74' F10' 58.2(15) . 2_665
O14' S4' C74' F10' 58.2(15) 3_565 .
O14' S4' C74' F10' 178.2(15) 2_665 .
O14' S4' C74' F10' -61.8(15) . .
